data_7061026
loop_
_publ_author_name
'Chen, Peiqiong'
'Sun, Xiao'
'Guo, Xuefeng'
'Liu, Dan'
'Liu, Hou-Ting'
'Lu, Jing'
'Tian, Haiquan'

_publ_section_title
;
 A quasilinear hydrazone-based mononuclear dysprosium compound with C4v
 symmetry exhibiting field-induced complex magnetic relaxation
;
_journal_issue 46
_journal_name_full 'New Journal of Chemistry'
_journal_page_first 21708
_journal_page_last 21715
_journal_paper_doi 10.1039/D1NJ04620A
_journal_volume 45
_journal_year 2021
_chemical_formula_moiety 'C26 H20 Dy N13 O3 S3, 2(C H4 O)'
_chemical_formula_sum 'C28 H28 Dy N13 O5 S3'
_chemical_formula_weight 885.30
_space_group_crystal_system orthorhombic
_space_group_IT_number 61
_space_group_name_Hall '-P 2ac 2ab'
_space_group_name_H-M_alt 'P b c a'
_atom_sites_solution_hydrogens geom
_audit_creation_method SHELXL-2018/3
_audit_update_record
;
2021-09-24 deposited with the CCDC.	2021-10-26 downloaded from the CCDC.
;
_cell_angle_alpha 90
_cell_angle_beta 90
_cell_angle_gamma 90
_cell_formula_units_Z 8
_cell_length_a 13.7368(5)
_cell_length_b 17.5335(7)
_cell_length_c 31.0162(12)
_cell_measurement_reflns_used 9072
_cell_measurement_temperature 296(2)
_cell_measurement_theta_max 25.02
_cell_measurement_theta_min 2.30
_cell_volume 7470.4(5)
_computing_cell_refinement 'Bruker SAINT'
_computing_data_collection 'Bruker APEX2'
_computing_data_reduction 'Bruker SAINT'
_computing_molecular_graphics 'SHELXL-2018/3 (Sheldrick, 2018)'
_computing_publication_material 'SHELXL-2018/3 (Sheldrick, 2018)'
_computing_structure_refinement 'SHELXL-2018/3 (Sheldrick, 2018)'
_computing_structure_solution 'SHELXL-2018/3 (Sheldrick, 2018)'
_diffrn_ambient_temperature 296(2)
_diffrn_measured_fraction_theta_full 1.000
_diffrn_measured_fraction_theta_max 1.000
_diffrn_measurement_device_type 'Bruker APEX-II CCD'
_diffrn_measurement_method '\f and \w scans'
_diffrn_radiation_type MoK\a
_diffrn_radiation_wavelength 0.71073
_diffrn_reflns_av_R_equivalents 0.0721
_diffrn_reflns_av_unetI/netI 0.0498
_diffrn_reflns_Laue_measured_fraction_full 1.000
_diffrn_reflns_Laue_measured_fraction_max 1.000
_diffrn_reflns_limit_h_max 13
_diffrn_reflns_limit_h_min -16
_diffrn_reflns_limit_k_max 20
_diffrn_reflns_limit_k_min -19
_diffrn_reflns_limit_l_max 36
_diffrn_reflns_limit_l_min -36
_diffrn_reflns_number 36286
_diffrn_reflns_point_group_measured_fraction_full 1.000
_diffrn_reflns_point_group_measured_fraction_max 1.000
_diffrn_reflns_theta_full 25.016
_diffrn_reflns_theta_max 25.016
_diffrn_reflns_theta_min 1.313
_exptl_absorpt_coefficient_mu 2.212
_exptl_absorpt_correction_type none
_exptl_crystal_colour yellow
_exptl_crystal_density_diffrn 1.574
_exptl_crystal_description block
_exptl_crystal_F_000 3240
_exptl_crystal_size_max 0.090
_exptl_crystal_size_mid 0.080
_exptl_crystal_size_min 0.070
_refine_diff_density_max 0.672
_refine_diff_density_min -0.597
_refine_diff_density_rms 0.102
_refine_ls_extinction_method none
_refine_ls_goodness_of_fit_ref 0.626
_refine_ls_hydrogen_treatment constr
_refine_ls_matrix_type full
_refine_ls_number_parameters 417
_refine_ls_number_reflns 6604
_refine_ls_number_restraints 0
_refine_ls_restrained_S_all 0.626
_refine_ls_R_factor_all 0.0594
_refine_ls_R_factor_gt 0.0349
_refine_ls_shift/su_max 0.001
_refine_ls_shift/su_mean 0.000
_refine_ls_structure_factor_coef Fsqd
_refine_ls_weighting_details 'w=1/[\s^2^(Fo^2^)+(0.1251P)^2^+94.9533P] where P=(Fo^2^+2Fc^2^)/3'
_refine_ls_weighting_scheme calc
_refine_ls_wR_factor_gt 0.0993
_refine_ls_wR_factor_ref 0.1397
_reflns_Friedel_coverage 0.000
_reflns_number_gt 4664
_reflns_number_total 6604
_reflns_threshold_expression 'I > 2\s(I)'
_cod_data_source_file d1nj04620a2.cif
_cod_data_source_block 1
_cod_depositor_comments 'Adding full bibliography for 7061026.cif.'
_cod_database_code 7061026
_shelx_shelxl_version_number 2018/3
_shelx_space_group_comment
;
The symmetry employed for this shelxl refinement is uniquely defined
by the following loop, which should always be used as a source of
symmetry information in preference to the above space-group names.
They are only intended as comments.
;
_shelx_estimated_absorpt_t_min 0.826
_shelx_estimated_absorpt_t_max 0.861

loop_
_space_group_symop_operation_xyz
'x, y, z'
'-x+1/2, -y, z+1/2'
'-x, y+1/2, -z+1/2'
'x+1/2, -y+1/2, -z'
'-x, -y, -z'
'x-1/2, y, -z-1/2'
'x, -y-1/2, z-1/2'
'-x-1/2, y-1/2, z'

loop_
_atom_site_label
_atom_site_type_symbol
_atom_site_fract_x
_atom_site_fract_y
_atom_site_fract_z
_atom_site_U_iso_or_equiv
_atom_site_adp_type
_atom_site_occupancy
_atom_site_site_symmetry_order
_atom_site_calc_flag
_atom_site_refinement_flags_posn
_atom_site_refinement_flags_adp
_atom_site_refinement_flags_occupancy
_atom_site_disorder_assembly
_atom_site_disorder_group
Dy1 Dy 0.40569(2) 1.04294(2) 0.36592(2) 0.02458(12) Uani 1 1 d . . . . .
C16 C 0.6700(6) 0.9657(4) 0.4593(2) 0.0406(17) Uani 1 1 d . . . . .
H16 H 0.735499 0.978859 0.461120 0.049 Uiso 1 1 calc R U . . .
N6 N 0.4074(4) 0.9421(3) 0.27220(17) 0.0279(12) Uani 1 1 d . . . . .
N10 N 0.3275(4) 0.9521(3) 0.41871(17) 0.0302(12) Uani 1 1 d . . . . .
O1 O 0.4219(3) 0.9073(2) 0.34268(13) 0.0301(10) Uani 1 1 d . . . . .
O2 O 0.2423(3) 0.9982(3) 0.34840(13) 0.0303(10) Uani 1 1 d . . . . .
N11 N 0.2304(4) 0.9369(3) 0.41295(16) 0.0284(12) Uani 1 1 d . . . . .
N8 N 0.4193(5) 0.6767(3) 0.3045(2) 0.0448(15) Uani 1 1 d . . . . .
N3 N 0.5629(4) 1.0361(3) 0.33227(18) 0.0357(13) Uani 1 1 d . . . . .
C10 C 0.4190(4) 0.8903(4) 0.30379(19) 0.0272(14) Uani 1 1 d . . . . .
C22 C 0.0893(5) 0.9441(4) 0.36692(19) 0.0279(14) Uani 1 1 d . . . . .
C11 C 0.4236(4) 0.8097(4) 0.2886(2) 0.0311(15) Uani 1 1 d . . . . .
C23 C 0.0468(5) 0.9658(4) 0.3288(2) 0.0348(15) Uani 1 1 d . . . . .
H23 H 0.081539 0.995772 0.309399 0.042 Uiso 1 1 calc R U . . .
N13 N -0.0444(4) 0.9443(3) 0.31920(19) 0.0419(15) Uani 1 1 d . . . . .
N9 N 0.5158(4) 0.9837(3) 0.42470(16) 0.0307(12) Uani 1 1 d . . . . .
C17 C 0.6297(6) 0.9129(4) 0.4876(2) 0.0449(18) Uani 1 1 d . . . . .
H17 H 0.668190 0.888373 0.507986 0.054 Uiso 1 1 calc R U . . .
C20 C 0.3723(5) 0.9182(4) 0.44945(19) 0.0322(15) Uani 1 1 d . . . . .
H20 H 0.340183 0.885614 0.468361 0.039 Uiso 1 1 calc R U . . .
N5 N 0.3928(4) 1.0153(3) 0.28647(16) 0.0257(11) Uani 1 1 d . . . . .
C15 C 0.6102(5) 0.9984(4) 0.4283(2) 0.0362(16) Uani 1 1 d . . . . .
H15 H 0.637943 1.032428 0.408836 0.043 Uiso 1 1 calc R U . . .
N7 N 0.4194(4) 0.7994(3) 0.24527(18) 0.0347(13) Uani 1 1 d . . . . .
N4 N 0.3659(4) 1.1566(3) 0.31504(17) 0.0295(12) Uani 1 1 d . . . . .
C8 C 0.3594(5) 1.1438(4) 0.27214(19) 0.0301(14) Uani 1 1 d . . . . .
C18 C 0.5316(5) 0.8977(4) 0.4848(2) 0.0398(17) Uani 1 1 d . . . . .
H18 H 0.502598 0.863805 0.503935 0.048 Uiso 1 1 calc R U . . .
C21 C 0.1932(5) 0.9634(3) 0.3755(2) 0.0312(15) Uani 1 1 d . . . . .
N12 N 0.0438(4) 0.9024(3) 0.39679(17) 0.0405(14) Uani 1 1 d . . . . .
C12 C 0.4239(5) 0.7499(4) 0.3175(2) 0.0364(16) Uani 1 1 d . . . . .
H12 H 0.427279 0.760445 0.346859 0.044 Uiso 1 1 calc R U . . .
N2 N 0.4962(4) 1.1486(3) 0.39583(18) 0.0381(13) Uani 1 1 d . . . . .
C19 C 0.4763(5) 0.9335(4) 0.4532(2) 0.0308(14) Uani 1 1 d . . . . .
C7 C 0.3369(5) 1.2010(4) 0.2426(2) 0.0365(16) Uani 1 1 d . . . . .
H7 H 0.332944 1.190249 0.213334 0.044 Uiso 1 1 calc R U . . .
C5 C 0.3261(5) 1.2877(4) 0.3010(2) 0.0411(17) Uani 1 1 d . . . . .
H5 H 0.313956 1.336315 0.311713 0.049 Uiso 1 1 calc R U . . .
C9 C 0.3770(5) 1.0666(4) 0.2578(2) 0.0321(14) Uani 1 1 d . . . . .
H9 H 0.376846 1.054427 0.228576 0.039 Uiso 1 1 calc R U . . .
C13 C 0.4131(5) 0.6671(4) 0.2617(3) 0.0463(19) Uani 1 1 d . . . . .
H13 H 0.407489 0.617737 0.251073 0.056 Uiso 1 1 calc R U . . .
C25 C -0.0472(6) 0.8843(5) 0.3875(2) 0.050(2) Uani 1 1 d . . . . .
H25 H -0.083622 0.857239 0.407657 0.060 Uiso 1 1 calc R U . . .
C24 C -0.0901(5) 0.9044(5) 0.3486(2) 0.0452(19) Uani 1 1 d . . . . .
H24 H -0.153751 0.889058 0.343285 0.054 Uiso 1 1 calc R U . . .
C14 C 0.4147(5) 0.7264(4) 0.2328(3) 0.0427(18) Uani 1 1 d . . . . .
H14 H 0.412296 0.715362 0.203520 0.051 Uiso 1 1 calc R U . . .
C4 C 0.3502(5) 1.2279(4) 0.3289(2) 0.0369(16) Uani 1 1 d . . . . .
H4 H 0.355438 1.238048 0.358188 0.044 Uiso 1 1 calc R U . . .
C6 C 0.3208(5) 1.2734(4) 0.2576(3) 0.0455(19) Uani 1 1 d . . . . .
H6 H 0.306365 1.312653 0.238433 0.055 Uiso 1 1 calc R U . . .
O3 O 0.1629(5) 0.8659(3) 0.48488(17) 0.0572(15) Uani 1 1 d . . . . .
H3 H 0.163967 0.883208 0.509434 0.086 Uiso 1 1 calc R U . . .
C26 C 0.1207(8) 0.7939(5) 0.4854(3) 0.069(3) Uani 1 1 d . . . . .
H26A H 0.143604 0.766120 0.510046 0.104 Uiso 1 1 calc R U . . .
H26B H 0.138027 0.767003 0.459565 0.104 Uiso 1 1 calc R U . . .
H26C H 0.051155 0.798920 0.486929 0.104 Uiso 1 1 calc R U . . .
S3 S 0.69414(14) 0.96857(11) 0.27581(6) 0.0443(5) Uani 1 1 d . . . . .
S2 S 0.64825(15) 1.21453(12) 0.44302(7) 0.0531(5) Uani 1 1 d . . . . .
C3 C 0.6193(4) 1.0076(4) 0.3094(2) 0.0277(14) Uani 1 1 d . . . . .
C2 C 0.5592(5) 1.1773(4) 0.4147(2) 0.0335(15) Uani 1 1 d . . . . .
N1 N 0.2882(4) 1.1164(3) 0.40651(17) 0.0363(13) Uani 1 1 d . . . . .
S1 S 0.1370(2) 1.2101(2) 0.43475(9) 0.0966(11) Uani 1 1 d . . . . .
C1 C 0.2246(5) 1.1552(4) 0.4179(2) 0.0419(17) Uani 1 1 d . . . . .

loop_
_atom_site_aniso_label
_atom_site_aniso_U_11
_atom_site_aniso_U_22
_atom_site_aniso_U_33
_atom_site_aniso_U_23
_atom_site_aniso_U_13
_atom_site_aniso_U_12
Dy1 0.02827(19) 0.02444(18) 0.02101(18) -0.00039(11) -0.00052(11) 0.00151(12)
C16 0.044(4) 0.044(4) 0.034(4) -0.004(3) -0.015(3) 0.008(3)
N6 0.028(3) 0.023(3) 0.033(3) 0.000(2) -0.002(2) -0.001(2)
N10 0.040(3) 0.026(3) 0.024(3) -0.003(2) 0.001(2) -0.004(2)
O1 0.043(3) 0.020(2) 0.027(2) 0.0027(18) 0.0001(19) 0.0001(19)
O2 0.029(2) 0.035(2) 0.026(2) 0.0017(19) -0.0016(19) -0.0051(19)
N11 0.033(3) 0.026(3) 0.026(3) 0.004(2) 0.001(2) 0.001(2)
N8 0.054(4) 0.022(3) 0.059(4) -0.006(3) 0.004(3) 0.002(3)
N3 0.031(3) 0.048(4) 0.028(3) -0.006(3) 0.003(3) 0.001(3)
C10 0.027(3) 0.029(3) 0.026(3) 0.001(3) 0.002(2) -0.003(3)
C22 0.033(4) 0.030(3) 0.021(3) -0.006(2) -0.005(3) 0.001(3)
C11 0.023(3) 0.029(3) 0.041(4) -0.010(3) 0.003(3) -0.003(3)
C23 0.029(4) 0.050(4) 0.025(3) 0.004(3) 0.005(3) 0.000(3)
N13 0.037(3) 0.053(4) 0.036(3) 0.006(3) -0.006(3) -0.009(3)
N9 0.037(3) 0.032(3) 0.023(3) -0.003(2) -0.003(2) 0.008(2)
C17 0.053(5) 0.049(4) 0.033(4) -0.003(3) -0.014(3) 0.013(4)
C20 0.045(4) 0.031(4) 0.020(3) 0.002(3) 0.000(3) 0.002(3)
N5 0.030(3) 0.025(3) 0.022(3) 0.001(2) -0.001(2) 0.002(2)
C15 0.036(4) 0.040(4) 0.033(4) -0.005(3) -0.002(3) 0.008(3)
N7 0.035(3) 0.034(3) 0.035(3) -0.012(3) 0.000(2) 0.003(2)
N4 0.025(3) 0.027(3) 0.037(3) 0.004(2) 0.000(2) -0.004(2)
C8 0.035(3) 0.032(3) 0.023(3) 0.009(3) -0.001(3) -0.005(3)
C18 0.053(5) 0.042(4) 0.025(3) 0.008(3) -0.001(3) 0.011(3)
C21 0.039(4) 0.023(3) 0.032(3) -0.004(3) 0.000(3) 0.002(3)
N12 0.040(3) 0.051(4) 0.030(3) 0.015(3) -0.003(3) -0.014(3)
C12 0.034(4) 0.028(3) 0.047(4) -0.004(3) 0.004(3) 0.001(3)
N2 0.041(3) 0.036(3) 0.037(3) -0.006(3) -0.009(3) 0.000(3)
C19 0.040(4) 0.027(3) 0.025(3) -0.003(3) 0.002(3) 0.006(3)
C7 0.031(4) 0.037(4) 0.042(4) 0.005(3) -0.005(3) -0.002(3)
C5 0.040(4) 0.025(3) 0.058(5) -0.001(3) -0.004(3) -0.001(3)
C9 0.034(3) 0.036(4) 0.027(3) -0.002(3) 0.000(3) -0.005(3)
C13 0.032(4) 0.033(4) 0.074(6) -0.019(4) -0.002(4) 0.004(3)
C25 0.048(4) 0.071(6) 0.033(4) 0.015(4) -0.003(3) -0.017(4)
C24 0.040(4) 0.061(5) 0.035(4) 0.006(4) -0.005(3) -0.023(4)
C14 0.042(4) 0.037(4) 0.048(4) -0.020(3) -0.008(3) 0.002(3)
C4 0.040(4) 0.028(3) 0.043(4) 0.001(3) -0.002(3) 0.000(3)
C6 0.038(4) 0.036(4) 0.062(5) 0.018(4) -0.015(4) -0.003(3)
O3 0.069(4) 0.065(4) 0.038(3) 0.012(3) -0.001(3) -0.017(3)
C26 0.100(7) 0.041(5) 0.066(6) 0.012(4) -0.005(5) -0.020(5)
S3 0.0417(10) 0.0409(10) 0.0502(11) -0.0067(8) 0.0116(9) 0.0030(8)
S2 0.0542(12) 0.0487(11) 0.0565(12) 0.0073(10) -0.0251(10) -0.0169(10)
C3 0.024(3) 0.034(3) 0.025(3) 0.009(3) -0.006(3) -0.009(3)
C2 0.041(4) 0.028(3) 0.031(3) 0.006(3) 0.000(3) 0.002(3)
N1 0.043(3) 0.029(3) 0.037(3) -0.004(2) 0.000(3) 0.009(3)
S1 0.0875(19) 0.128(3) 0.0748(18) -0.0426(18) -0.0059(15) 0.0634(19)
C1 0.046(4) 0.053(4) 0.026(3) -0.007(3) -0.005(3) 0.013(4)

loop_
_atom_type_symbol
_atom_type_description
_atom_type_scat_dispersion_real
_atom_type_scat_dispersion_imag
_atom_type_scat_source
C C 0.0033 0.0016 'International Tables Vol C Tables 4.2.6.8 and 6.1.1.4'
H H 0.0000 0.0000 'International Tables Vol C Tables 4.2.6.8 and 6.1.1.4'
N N 0.0061 0.0033 'International Tables Vol C Tables 4.2.6.8 and 6.1.1.4'
O O 0.0106 0.0060 'International Tables Vol C Tables 4.2.6.8 and 6.1.1.4'
Dy Dy -0.1892 4.4098 'International Tables Vol C Tables 4.2.6.8 and 6.1.1.4'
S S 0.1246 0.1234 'International Tables Vol C Tables 4.2.6.8 and 6.1.1.4'

loop_
_geom_angle_atom_site_label_1
_geom_angle_atom_site_label_2
_geom_angle_atom_site_label_3
_geom_angle
_geom_angle_site_symmetry_1
_geom_angle_site_symmetry_3
_geom_angle_publ_flag
N3 Dy1 N2 75.10(19) . . ?
N3 Dy1 N1 148.54(19) . . ?
N2 Dy1 N1 74.62(19) . . ?
N3 Dy1 O2 135.60(17) . . ?
N2 Dy1 O2 143.67(17) . . ?
N1 Dy1 O2 70.94(17) . . ?
N3 Dy1 O1 75.29(17) . . ?
N2 Dy1 O1 142.73(17) . . ?
N1 Dy1 O1 135.88(17) . . ?
O2 Dy1 O1 73.21(14) . . ?
N3 Dy1 N5 68.17(17) . . ?
N2 Dy1 N5 124.03(18) . . ?
N1 Dy1 N5 124.42(17) . . ?
O2 Dy1 N5 69.83(15) . . ?
O1 Dy1 N5 62.61(15) . . ?
N3 Dy1 N10 129.25(19) . . ?
N2 Dy1 N10 116.97(18) . . ?
N1 Dy1 N10 73.42(18) . . ?
O2 Dy1 N10 63.26(16) . . ?
O1 Dy1 N10 67.91(15) . . ?
N5 Dy1 N10 118.92(16) . . ?
N3 Dy1 N9 76.14(18) . . ?
N2 Dy1 N9 74.72(18) . . ?
N1 Dy1 N9 103.70(17) . . ?
O2 Dy1 N9 124.46(16) . . ?
O1 Dy1 N9 76.62(15) . . ?
N5 Dy1 N9 130.83(16) . . ?
N10 Dy1 N9 62.48(18) . . ?
N3 Dy1 N4 87.93(18) . . ?
N2 Dy1 N4 75.72(18) . . ?
N1 Dy1 N4 76.54(17) . . ?
O2 Dy1 N4 85.29(15) . . ?
O1 Dy1 N4 125.04(15) . . ?
N5 Dy1 N4 62.54(16) . . ?
N10 Dy1 N4 141.99(17) . . ?
N9 Dy1 N4 149.15(17) . . ?
C15 C16 C17 118.4(7) . . ?
C10 N6 N5 114.4(5) . . ?
C20 N10 N11 118.3(5) . . ?
C20 N10 Dy1 124.9(5) . . ?
N11 N10 Dy1 116.8(4) . . ?
C10 O1 Dy1 120.3(4) . . ?
C21 O2 Dy1 120.6(4) . . ?
C21 N11 N10 114.4(5) . . ?
C13 N8 C12 114.8(7) . . ?
C3 N3 Dy1 152.4(5) . . ?
O1 C10 N6 123.3(6) . . ?
O1 C10 C11 122.1(6) . . ?
N6 C10 C11 114.5(5) . . ?
N12 C22 C23 123.5(6) . . ?
N12 C22 C21 116.6(5) . . ?
C23 C22 C21 119.8(6) . . ?
N7 C11 C12 122.9(6) . . ?
N7 C11 C10 115.9(6) . . ?
C12 C11 C10 121.0(6) . . ?
N13 C23 C22 120.6(6) . . ?
C24 N13 C23 116.3(6) . . ?
C15 N9 C19 117.4(6) . . ?
C15 N9 Dy1 123.5(4) . . ?
C19 N9 Dy1 119.0(4) . . ?
C18 C17 C16 118.6(6) . . ?
N10 C20 C19 116.3(6) . . ?
C9 N5 N6 117.1(5) . . ?
C9 N5 Dy1 123.7(4) . . ?
N6 N5 Dy1 119.1(4) . . ?
N9 C15 C16 123.8(7) . . ?
C14 N7 C11 114.5(6) . . ?
C4 N4 C8 117.4(6) . . ?
C4 N4 Dy1 123.7(4) . . ?
C8 N4 Dy1 118.9(4) . . ?
N4 C8 C7 122.7(6) . . ?
N4 C8 C9 116.6(5) . . ?
C7 C8 C9 120.6(6) . . ?
C17 C18 C19 119.5(7) . . ?
O2 C21 N11 123.0(6) . . ?
O2 C21 C22 120.9(6) . . ?
N11 C21 C22 116.0(6) . . ?
C25 N12 C22 115.0(6) . . ?
N8 C12 C11 121.9(7) . . ?
C2 N2 Dy1 155.5(5) . . ?
N9 C19 C18 122.2(6) . . ?
N9 C19 C20 117.3(6) . . ?
C18 C19 C20 120.6(6) . . ?
C6 C7 C8 118.8(7) . . ?
C6 C5 C4 118.8(7) . . ?
N5 C9 C8 118.1(6) . . ?
N8 C13 C14 123.5(7) . . ?
N12 C25 C24 122.0(7) . . ?
N13 C24 C25 122.6(7) . . ?
N7 C14 C13 122.5(7) . . ?
N4 C4 C5 122.7(7) . . ?
C7 C6 C5 119.5(7) . . ?
N3 C3 S3 177.2(6) . . ?
N2 C2 S2 177.3(6) . . ?
C1 N1 Dy1 166.4(5) . . ?
N1 C1 S1 178.8(7) . . ?

loop_
_geom_bond_atom_site_label_1
_geom_bond_atom_site_label_2
_geom_bond_distance
_geom_bond_site_symmetry_2
_geom_bond_publ_flag
Dy1 N3 2.401(6) . ?
Dy1 N2 2.417(6) . ?
Dy1 N1 2.418(5) . ?
Dy1 O2 2.438(4) . ?
Dy1 O1 2.496(4) . ?
Dy1 N5 2.518(5) . ?
Dy1 N10 2.524(5) . ?
Dy1 N9 2.586(5) . ?
Dy1 N4 2.600(5) . ?
C16 C15 1.389(9) . ?
C16 C17 1.391(11) . ?
N6 C10 1.346(8) . ?
N6 N5 1.371(7) . ?
N10 C20 1.281(8) . ?
N10 N11 1.372(7) . ?
O1 C10 1.243(7) . ?
O2 C21 1.239(8) . ?
N11 C21 1.352(8) . ?
N8 C13 1.338(10) . ?
N8 C12 1.348(9) . ?
N3 C3 1.163(8) . ?
C10 C11 1.491(9) . ?
C22 N12 1.335(8) . ?
C22 C23 1.373(9) . ?
C22 C21 1.491(9) . ?
C11 N7 1.357(8) . ?
C11 C12 1.380(10) . ?
C23 N13 1.342(9) . ?
N13 C24 1.310(9) . ?
N9 C15 1.327(8) . ?
N9 C19 1.360(8) . ?
C17 C18 1.375(11) . ?
C20 C19 1.459(10) . ?
N5 C9 1.284(8) . ?
N7 C14 1.340(9) . ?
N4 C4 1.339(8) . ?
N4 C8 1.353(8) . ?
C8 C7 1.393(9) . ?
C8 C9 1.445(9) . ?
C18 C19 1.391(9) . ?
N12 C25 1.322(9) . ?
N2 C2 1.160(8) . ?
C7 C6 1.370(10) . ?
C5 C6 1.371(10) . ?
C5 C4 1.399(9) . ?
C13 C14 1.372(11) . ?
C25 C24 1.388(10) . ?
O3 C26 1.389(9) . ?
S3 C3 1.616(7) . ?
S2 C2 1.641(7) . ?
N1 C1 1.162(8) . ?
S1 C1 1.628(8) . ?
